data_7242842
loop_
_publ_author_name
'Xie, Wei'
'Jiang, Wei'
'Xu, Guang-Juan'
'Zhang, Shu-Ran'
'Xu, Yan-Hong'
'Su, Zhong-Min'

_publ_section_title
;
 A luminescent metal--organic framework with tetragonal nanochannels as an
 efficient chemosensor for nitroaromatic explosives detection
;
_journal_issue 21
_journal_name_full CrystEngComm
_journal_page_first 3901
_journal_page_last 3906
_journal_paper_doi 10.1039/D1CE00331C
_journal_volume 23
_journal_year 2021
_chemical_formula_sum 'C42 H24 N2 O15 Zn4'
_chemical_formula_weight 1058.19
_space_group_crystal_system monoclinic
_space_group_IT_number 14
_space_group_name_Hall '-P 2ybc'
_space_group_name_H-M_alt 'P 1 21/c 1'
_atom_sites_solution_hydrogens geom
_audit_creation_method SHELXL-2018/3
_audit_update_record
;
2020-11-13 deposited with the CCDC.	2021-05-13 downloaded from the CCDC.
;
_cell_angle_alpha 90.000(5)
_cell_angle_beta 109.500(5)
_cell_angle_gamma 90.000(5)
_cell_formula_units_Z 4
_cell_length_a 24.677(5)
_cell_length_b 21.780(5)
_cell_length_c 25.025(5)
_cell_measurement_reflns_used 6901
_cell_measurement_temperature 293(2)
_cell_measurement_theta_max 25.0
_cell_measurement_theta_min 0.9
_cell_volume 12679(5)
_computing_structure_refinement 'SHELXL-2018/3 (Sheldrick, 2018)'
_diffrn_ambient_temperature 293(2)
_diffrn_measured_fraction_theta_full 1.000
_diffrn_measured_fraction_theta_max 1.000
_diffrn_measurement_device_type 'Bruker APEX CCD area-detector'
_diffrn_measurement_method '\w scans'
_diffrn_radiation_type MoK\a
_diffrn_radiation_wavelength 0.71069
_diffrn_reflns_av_R_equivalents 0.0980
_diffrn_reflns_av_unetI/netI 0.1105
_diffrn_reflns_Laue_measured_fraction_full 1.000
_diffrn_reflns_Laue_measured_fraction_max 1.000
_diffrn_reflns_limit_h_max 26
_diffrn_reflns_limit_h_min -29
_diffrn_reflns_limit_k_max 25
_diffrn_reflns_limit_k_min -22
_diffrn_reflns_limit_l_max 29
_diffrn_reflns_limit_l_min -29
_diffrn_reflns_number 72906
_diffrn_reflns_point_group_measured_fraction_full 1.000
_diffrn_reflns_point_group_measured_fraction_max 1.000
_diffrn_reflns_theta_full 24.998
_diffrn_reflns_theta_max 24.998
_diffrn_reflns_theta_min 0.875
_exptl_absorpt_coefficient_mu 0.772
_exptl_absorpt_correction_T_max 0.891
_exptl_absorpt_correction_T_min 0.779
_exptl_absorpt_correction_type multi-scan
_exptl_crystal_colour yellow
_exptl_crystal_density_diffrn 0.554
_exptl_crystal_description block
_exptl_crystal_F_000 2120
_exptl_crystal_size_max 0.36
_exptl_crystal_size_mid 0.27
_exptl_crystal_size_min 0.15
_refine_diff_density_max 0.897
_refine_diff_density_min -0.454
_refine_diff_density_rms 0.063
_refine_ls_extinction_method none
_refine_ls_goodness_of_fit_ref 0.718
_refine_ls_hydrogen_treatment constr
_refine_ls_matrix_type full
_refine_ls_number_parameters 563
_refine_ls_number_reflns 22317
_refine_ls_number_restraints 0
_refine_ls_restrained_S_all 0.718
_refine_ls_R_factor_all 0.1188
_refine_ls_R_factor_gt 0.0578
_refine_ls_shift/su_max 0.073
_refine_ls_shift/su_mean 0.013
_refine_ls_structure_factor_coef Fsqd
_refine_ls_weighting_details 'w=1/[\s^2^(Fo^2^)+(0.2000P)^2^] where P=(Fo^2^+2Fc^2^)/3'
_refine_ls_weighting_scheme calc
_refine_ls_wR_factor_gt 0.1774
_refine_ls_wR_factor_ref 0.2440
_reflns_Friedel_coverage 0.000
_reflns_number_gt 10514
_reflns_number_total 22317
_reflns_threshold_expression 'I > 2\s(I)'
_cod_data_source_file d1ce00331c2.cif
_cod_data_source_block shelx
_cod_depositor_comments 'Adding full bibliography for 7242842.cif.'
_cod_original_sg_symbol_H-M 'P 21/c'
_cod_database_code 7242842
_shelx_shelxl_version_number 2018/3
_shelx_space_group_comment
;
The symmetry employed for this shelxl refinement is uniquely defined
by the following loop, which should always be used as a source of
symmetry information in preference to the above space-group names.
They are only intended as comments.
;

loop_
_space_group_symop_operation_xyz
'x, y, z'
'-x, y+1/2, -z+1/2'
'-x, -y, -z'
'x, -y-1/2, z-1/2'

loop_
_atom_site_label
_atom_site_type_symbol
_atom_site_fract_x
_atom_site_fract_y
_atom_site_fract_z
_atom_site_U_iso_or_equiv
_atom_site_adp_type
_atom_site_occupancy
_atom_site_site_symmetry_order
_atom_site_calc_flag
_atom_site_refinement_flags_posn
_atom_site_refinement_flags_adp
_atom_site_refinement_flags_occupancy
_atom_site_disorder_assembly
_atom_site_disorder_group
Zn1 Zn 0.23629(2) 0.08228(3) 0.26676(2) 0.05985(19) Uani 1 1 d . . . . .
Zn2 Zn 0.30099(2) -0.02073(3) 0.22075(2) 0.05726(19) Uani 1 1 d . . . . .
Zn3 Zn 0.28692(3) -0.03690(3) 0.34251(3) 0.0674(2) Uani 1 1 d . . . . .
Zn4 Zn 0.17944(3) -0.04668(3) 0.23133(3) 0.0697(2) Uani 1 1 d . . . . .
O1 O 0.25207(13) -0.00421(14) 0.26509(13) 0.0558(8) Uani 1 1 d . . . . .
O4 O 0.26580(18) 0.1218(2) 0.3405(2) 0.0941(13) Uani 1 1 d . . . . .
O2 O 0.33426(17) 0.05621(19) 0.20565(18) 0.0830(12) Uani 1 1 d . . . . .
O11 O 0.26049(18) -0.0548(2) 0.14486(17) 0.0873(12) Uani 1 1 d . . . . .
O6 O 0.36510(16) -0.07596(18) 0.25447(18) 0.0823(11) Uani 1 1 d . . . . .
O3 O 0.26935(17) 0.12347(18) 0.21478(18) 0.0849(12) Uani 1 1 d . . . . .
O13 O 0.15566(18) 0.1046(2) 0.23432(18) 0.0907(13) Uani 1 1 d . . . . .
O12 O 0.1181(2) 0.0095(3) 0.2165(3) 0.165(3) Uani 1 1 d . . . . .
O8 O 0.2339(2) -0.0982(2) 0.3560(2) 0.1146(17) Uani 1 1 d . . . . .
N1 N 0.5963(2) -0.2081(3) 0.4074(2) 0.1029(19) Uani 1 1 d . . . . .
O5 O 0.2772(4) 0.0338(3) 0.3857(3) 0.189(4) Uani 1 1 d . . . . .
C19 C 0.5391(3) -0.1844(3) 0.3796(3) 0.092(2) Uani 1 1 d . . . . .
C24 C 0.1428(3) -0.2303(3) 0.3071(3) 0.102(2) Uani 1 1 d . . . . .
H24 H 0.134923 -0.225324 0.268309 0.122 Uiso 1 1 calc R U . . .
C10 C 0.3110(3) 0.1852(3) 0.4446(3) 0.100(2) Uani 1 1 d . . . . .
H10 H 0.291036 0.208815 0.413173 0.120 Uiso 1 1 calc R U . . .
O7 O 0.3446(3) -0.0919(3) 0.3316(3) 0.214(4) Uani 1 1 d . . . . .
O9 O 0.1746(2) -0.1219(2) 0.2672(2) 0.1139(16) Uani 1 1 d . . . . .
C28 C 0.1869(3) -0.1957(3) 0.4005(3) 0.104(2) Uani 1 1 d . . . . .
H28 H 0.210203 -0.167850 0.426075 0.124 Uiso 1 1 calc R U . . .
C11 C 0.3402(3) 0.2134(3) 0.4954(3) 0.099(2) Uani 1 1 d . . . . .
H11 H 0.338947 0.255944 0.498291 0.119 Uiso 1 1 calc R U . . .
C20 C 0.5191(3) -0.1734(3) 0.3228(3) 0.099(2) Uani 1 1 d . . . . .
H20 H 0.541804 -0.183564 0.301000 0.119 Uiso 1 1 calc R U . . .
C25 C 0.1208(3) -0.2795(3) 0.3263(3) 0.106(2) Uani 1 1 d . . . . .
H25 H 0.097916 -0.307692 0.300635 0.127 Uiso 1 1 calc R U . . .
C26 C 0.1323(3) -0.2880(3) 0.3835(3) 0.094(2) Uani 1 1 d . . . . .
O10 O 0.1771(2) -0.0752(2) 0.1575(2) 0.1154(17) Uani 1 1 d . . . . .
N2 N 0.1088(2) -0.3382(3) 0.4039(2) 0.113(2) Uani 1 1 d . . . . .
C29 C 0.2091(3) -0.0746(3) 0.1283(3) 0.0768(16) Uani 1 1 d . . . . .
C3 C 0.3916(3) 0.1515(3) 0.1713(3) 0.092(2) Uani 1 1 d . . . . .
H3 H 0.413938 0.117857 0.188179 0.110 Uiso 1 1 calc R U . . .
C1 C 0.3110(3) 0.1091(3) 0.1996(2) 0.0724(15) Uani 1 1 d . . . . .
C7 C 0.3029(3) 0.2057(3) 0.1449(3) 0.092(2) Uani 1 1 d . . . . .
H7 H 0.265248 0.208909 0.144782 0.110 Uiso 1 1 calc R U . . .
C40 C 0.0531(3) -0.3611(3) 0.3719(3) 0.099(2) Uani 1 1 d . . . . .
C30 C 0.1839(3) -0.0970(3) 0.0695(2) 0.0814(18) Uani 1 1 d . . . . .
C2 C 0.3356(2) 0.1569(3) 0.1710(2) 0.0720(15) Uani 1 1 d . . . . .
C21 C 0.4648(3) -0.1468(3) 0.2965(3) 0.095(2) Uani 1 1 d . . . . .
H21 H 0.451164 -0.141232 0.257466 0.114 Uiso 1 1 calc R U . . .
C31 C 0.2160(3) -0.1028(3) 0.0339(3) 0.097(2) Uani 1 1 d . . . . .
H31 H 0.254664 -0.092070 0.046803 0.116 Uiso 1 1 calc R U . . .
C42 C 0.0109(3) 0.0545(3) 0.1567(4) 0.116(3) Uani 1 1 d . . . . .
H42 H 0.017423 0.012535 0.155352 0.140 Uiso 1 1 calc R U . . .
C41 C 0.0427(3) -0.4229(4) 0.3702(3) 0.119(3) Uani 1 1 d . . . . .
H41 H 0.072699 -0.449813 0.387615 0.143 Uiso 1 1 calc R U . . .
C8 C 0.2819(4) 0.0907(4) 0.3837(3) 0.104(2) Uani 1 1 d . . . . .
C35 C 0.1263(3) -0.1127(4) 0.0493(3) 0.110(3) Uani 1 1 d . . . . .
H35 H 0.103960 -0.108738 0.072646 0.132 Uiso 1 1 calc R U . . .
C37 C 0.0554(3) 0.0920(3) 0.1857(3) 0.097(2) Uani 1 1 d . . . . .
C16 C 0.4323(3) -0.1295(3) 0.3280(3) 0.094(2) Uani 1 1 d . . . . .
C33 C 0.1345(3) -0.3598(3) 0.4600(3) 0.099(2) Uani 1 1 d . . . . .
C23 C 0.1765(3) -0.1874(3) 0.3442(3) 0.0886(19) Uani 1 1 d . . . . .
C17 C 0.4535(3) -0.1407(5) 0.3861(4) 0.147(4) Uani 1 1 d . . . . .
H17 H 0.432531 -0.127722 0.408742 0.177 Uiso 1 1 calc R U . . .
C9 C 0.3114(3) 0.1225(3) 0.4402(3) 0.0915(19) Uani 1 1 d . . . . .
C12 C 0.3710(3) 0.1797(3) 0.5413(2) 0.089(2) Uani 1 1 d . . . . .
C5 C 0.6197(3) -0.2527(3) 0.3806(2) 0.0832(18) Uani 1 1 d . . . . .
C22 C 0.1966(4) -0.1316(3) 0.3214(4) 0.101(2) Uani 1 1 d . . . . .
C36 C 0.1142(3) 0.0672(4) 0.2132(3) 0.106(2) Uani 1 1 d . . . . .
C39 C 0.0095(3) -0.3200(3) 0.3452(3) 0.115(3) Uani 1 1 d . . . . .
H39 H 0.016165 -0.277867 0.346740 0.138 Uiso 1 1 calc R U . . .
C4 C 0.4140(3) 0.1970(3) 0.1460(3) 0.101(2) Uani 1 1 d . . . . .
H4 H 0.451800 0.194137 0.146608 0.121 Uiso 1 1 calc R U . . .
C38 C 0.0453(3) 0.1556(3) 0.1843(3) 0.110(2) Uani 1 1 d . . . . .
H38 H 0.075140 0.182006 0.203164 0.131 Uiso 1 1 calc R U . . .
C32 C 0.1912(3) -0.3755(4) 0.4792(3) 0.109(3) Uani 1 1 d . . . . .
H32 H 0.213130 -0.371715 0.455602 0.130 Uiso 1 1 calc R U . . .
C27 C 0.1641(3) -0.2438(3) 0.4204(3) 0.106(2) Uani 1 1 d . . . . .
H27 H 0.170017 -0.246980 0.459004 0.128 Uiso 1 1 calc R U . . .
C15 C 0.3768(3) -0.0970(3) 0.3028(4) 0.101(2) Uani 1 1 d . . . . .
C6 C 0.3247(3) 0.2505(3) 0.1188(3) 0.099(2) Uani 1 1 d . . . . .
H6 H 0.301429 0.283073 0.100588 0.119 Uiso 1 1 calc R U . . .
C14 C 0.3395(4) 0.0888(3) 0.4880(3) 0.142(4) Uani 1 1 d . . . . .
H14 H 0.337551 0.046158 0.486016 0.170 Uiso 1 1 calc R U . . .
C34 C 0.1020(3) -0.3657(4) 0.4949(3) 0.119(3) Uani 1 1 d . . . . .
H34 H 0.063285 -0.355105 0.481573 0.142 Uiso 1 1 calc R U . . .
C18 C 0.5044(3) -0.1705(4) 0.4103(3) 0.134(3) Uani 1 1 d . . . . .
H18 H 0.515644 -0.181500 0.448400 0.161 Uiso 1 1 calc R U . . .
O14 O 0.3337(4) -0.0710(6) 0.4332(4) 0.279(5) Uani 1 1 d . . . . .
C13 C 0.3699(4) 0.1158(4) 0.5380(3) 0.128(3) Uani 1 1 d . . . . .
H13 H 0.389553 0.092142 0.569364 0.153 Uiso 1 1 calc R U . . .
O15 O 0.3750(5) 0.0215(5) 0.3554(5) 0.277(5) Uiso 1 1 d . . . . .

loop_
_atom_site_aniso_label
_atom_site_aniso_U_11
_atom_site_aniso_U_22
_atom_site_aniso_U_33
_atom_site_aniso_U_23
_atom_site_aniso_U_13
_atom_site_aniso_U_12
Zn1 0.0643(4) 0.0540(3) 0.0539(4) 0.0030(3) 0.0099(3) 0.0014(3)
Zn2 0.0591(4) 0.0552(4) 0.0520(4) 0.0037(3) 0.0112(3) 0.0014(3)
Zn3 0.0778(4) 0.0594(4) 0.0637(4) 0.0088(3) 0.0221(3) -0.0012(3)
Zn4 0.0758(4) 0.0606(4) 0.0637(4) 0.0060(3) 0.0113(3) -0.0022(3)
O1 0.063(2) 0.0443(17) 0.058(2) 0.0036(15) 0.0182(16) 0.0032(15)
O4 0.089(3) 0.110(4) 0.071(3) -0.024(3) 0.010(2) 0.002(3)
O2 0.083(3) 0.072(3) 0.097(3) 0.023(2) 0.034(2) -0.002(2)
O11 0.074(3) 0.112(3) 0.061(3) -0.015(2) 0.002(2) 0.000(2)
O6 0.077(3) 0.077(3) 0.078(3) 0.007(2) 0.007(2) 0.017(2)
O3 0.084(3) 0.071(3) 0.107(3) 0.030(2) 0.043(3) 0.004(2)
O13 0.069(2) 0.106(3) 0.080(3) 0.004(3) 0.001(2) 0.013(2)
O12 0.077(3) 0.128(5) 0.244(8) -0.029(5) -0.008(4) 0.041(3)
O8 0.147(4) 0.107(4) 0.099(4) -0.007(3) 0.054(3) -0.065(3)
N1 0.088(3) 0.112(4) 0.080(4) -0.032(3) -0.010(3) 0.053(3)
O5 0.373(11) 0.109(4) 0.125(5) -0.059(4) 0.137(6) -0.102(6)
C19 0.088(4) 0.110(5) 0.054(4) -0.020(3) -0.007(3) 0.040(4)
C24 0.131(5) 0.099(5) 0.055(4) 0.019(3) 0.005(4) -0.058(4)
C10 0.113(5) 0.092(5) 0.067(4) -0.020(4) -0.007(4) 0.020(4)
O7 0.165(6) 0.255(8) 0.279(9) 0.205(7) 0.153(6) 0.151(6)
O9 0.175(5) 0.088(3) 0.087(4) 0.007(3) 0.054(3) -0.039(3)
C28 0.106(5) 0.127(6) 0.061(4) 0.008(4) 0.006(3) -0.060(4)
C11 0.101(5) 0.088(4) 0.081(5) -0.035(4) -0.008(4) 0.033(4)
C20 0.091(4) 0.116(5) 0.077(5) -0.022(4) 0.011(4) 0.036(4)
C25 0.119(5) 0.112(5) 0.063(4) 0.027(4) -0.002(4) -0.056(4)
C26 0.093(4) 0.101(5) 0.072(4) 0.032(4) 0.005(3) -0.044(4)
O10 0.124(4) 0.147(5) 0.080(3) -0.045(3) 0.039(3) -0.049(3)
N2 0.085(3) 0.131(5) 0.095(4) 0.053(4) -0.005(3) -0.052(3)
C29 0.091(5) 0.073(4) 0.059(4) -0.018(3) 0.015(3) 0.006(3)
C3 0.067(4) 0.103(5) 0.088(5) 0.032(4) 0.001(3) -0.011(3)
C1 0.078(4) 0.065(4) 0.068(4) 0.017(3) 0.016(3) -0.013(3)
C7 0.078(4) 0.087(4) 0.106(5) 0.034(4) 0.025(4) -0.006(4)
C40 0.077(4) 0.111(5) 0.080(5) 0.039(4) -0.011(3) -0.041(4)
C30 0.075(4) 0.094(4) 0.058(4) -0.020(3) 0.000(3) 0.015(3)
C2 0.069(4) 0.068(4) 0.071(4) 0.015(3) 0.014(3) -0.008(3)
C21 0.077(4) 0.125(6) 0.069(4) 0.005(4) 0.008(3) 0.039(4)
C31 0.063(4) 0.137(6) 0.070(4) -0.036(4) -0.006(3) 0.018(4)
C42 0.078(5) 0.087(5) 0.154(7) -0.039(5) 0.000(5) 0.023(4)
C41 0.074(4) 0.121(6) 0.129(7) 0.056(5) -0.012(4) -0.038(4)
C8 0.156(7) 0.087(5) 0.077(5) -0.026(4) 0.049(5) -0.014(5)
C35 0.086(5) 0.153(7) 0.090(5) -0.058(5) 0.028(4) -0.006(5)
C37 0.062(4) 0.109(5) 0.099(5) -0.030(4) -0.002(3) 0.020(4)
C16 0.076(4) 0.122(6) 0.077(5) 0.032(4) 0.016(3) 0.038(4)
C33 0.072(4) 0.119(5) 0.075(4) 0.053(4) -0.016(3) -0.041(4)
C23 0.100(5) 0.079(4) 0.090(5) 0.015(4) 0.036(4) -0.032(4)
C17 0.133(6) 0.217(10) 0.112(7) 0.075(6) 0.068(5) 0.109(7)
C9 0.107(5) 0.085(5) 0.070(4) -0.023(4) 0.012(4) 0.005(4)
C12 0.087(4) 0.094(5) 0.055(4) -0.023(3) -0.017(3) 0.044(4)
C5 0.077(4) 0.093(4) 0.064(4) -0.024(3) 0.003(3) 0.034(4)
C22 0.141(6) 0.077(4) 0.106(6) -0.005(4) 0.070(5) -0.025(4)
C36 0.107(6) 0.096(5) 0.092(5) -0.011(4) 0.001(4) 0.050(5)
C39 0.104(5) 0.106(5) 0.102(6) 0.041(4) -0.012(4) -0.047(4)
C4 0.069(4) 0.123(6) 0.097(5) 0.045(4) 0.009(3) -0.023(4)
C38 0.091(5) 0.109(6) 0.102(6) -0.031(4) -0.004(4) 0.022(4)
C32 0.075(4) 0.159(7) 0.074(5) 0.038(4) 0.001(3) -0.037(4)
C27 0.100(5) 0.129(6) 0.067(4) 0.028(4) -0.004(4) -0.052(4)
C15 0.086(5) 0.103(5) 0.120(6) 0.047(5) 0.041(5) 0.039(4)
C6 0.080(4) 0.097(5) 0.101(5) 0.042(4) 0.005(4) -0.006(4)
C14 0.243(11) 0.075(5) 0.085(6) -0.017(4) 0.024(6) 0.021(6)
C34 0.086(5) 0.154(7) 0.096(6) 0.059(5) 0.005(4) -0.024(5)
C18 0.117(6) 0.207(9) 0.068(5) 0.018(5) 0.016(4) 0.092(6)
O14 0.186(8) 0.392(15) 0.188(9) -0.036(9) -0.035(6) -0.049(8)
C13 0.183(8) 0.107(6) 0.056(4) -0.017(4) -0.009(4) 0.055(6)

loop_
_atom_type_symbol
_atom_type_description
_atom_type_scat_dispersion_real
_atom_type_scat_dispersion_imag
_atom_type_scat_source
C C 0.0033 0.0016 'International Tables Vol C Tables 4.2.6.8 and 6.1.1.4'
N N 0.0061 0.0033 'International Tables Vol C Tables 4.2.6.8 and 6.1.1.4'
O O 0.0106 0.0060 'International Tables Vol C Tables 4.2.6.8 and 6.1.1.4'
Zn Zn 0.2839 1.4301 'International Tables Vol C Tables 4.2.6.8 and 6.1.1.4'
H H 0.0000 0.0000 'International Tables Vol C Tables 4.2.6.8 and 6.1.1.4'

loop_
_geom_angle_atom_site_label_1
_geom_angle_atom_site_label_2
_geom_angle_atom_site_label_3
_geom_angle
_geom_angle_site_symmetry_1
_geom_angle_site_symmetry_3
_geom_angle_publ_flag
O1 Zn1 O13 114.94(17) . . ?
O1 Zn1 O4 116.03(18) . . ?
O13 Zn1 O4 107.03(19) . . ?
O1 Zn1 O3 107.47(16) . . ?
O13 Zn1 O3 101.67(18) . . ?
O4 Zn1 O3 108.6(2) . . ?
O1 Zn1 Zn4 36.09(9) . . ?
O13 Zn1 Zn4 78.85(14) . . ?
O4 Zn1 Zn4 131.00(16) . . ?
O3 Zn1 Zn4 117.84(13) . . ?
O1 Zn2 O6 116.21(17) . . ?
O1 Zn2 O2 109.58(15) . . ?
O6 Zn2 O2 106.31(18) . . ?
O1 Zn2 O11 114.29(16) . . ?
O6 Zn2 O11 105.22(18) . . ?
O2 Zn2 O11 104.29(19) . . ?
O1 Zn2 Zn4 35.67(10) . . ?
O6 Zn2 Zn4 120.87(13) . . ?
O2 Zn2 Zn4 129.98(12) . . ?
O11 Zn2 Zn4 79.78(13) . . ?
O7 Zn3 O5 142.9(4) . . ?
O7 Zn3 O8 99.5(3) . . ?
O5 Zn3 O8 103.3(3) . . ?
O7 Zn3 O1 100.6(2) . . ?
O5 Zn3 O1 99.5(2) . . ?
O8 Zn3 O1 108.36(18) . . ?
O7 Zn3 O14 77.9(4) . . ?
O5 Zn3 O14 79.7(4) . . ?
O8 Zn3 O14 75.9(3) . . ?
O1 Zn3 O14 175.7(3) . . ?
O7 Zn3 O15 71.3(4) . . ?
O5 Zn3 O15 77.5(3) . . ?
O8 Zn3 O15 160.0(3) . . ?
O1 Zn3 O15 91.1(3) . . ?
O14 Zn3 O15 84.7(4) . . ?
O7 Zn3 Zn4 105.9(3) . . ?
O5 Zn3 Zn4 108.8(3) . . ?
O8 Zn3 Zn4 72.18(16) . . ?
O1 Zn3 Zn4 36.19(9) . . ?
O14 Zn3 Zn4 148.1(3) . . ?
O15 Zn3 Zn4 127.0(3) . . ?
O9 Zn4 O12 118.9(3) . . ?
O9 Zn4 O10 100.9(2) . . ?
O12 Zn4 O10 104.8(3) . . ?
O9 Zn4 O1 113.68(19) . . ?
O12 Zn4 O1 109.9(2) . . ?
O10 Zn4 O1 107.34(17) . . ?
O9 Zn4 Zn1 137.37(16) . . ?
O12 Zn4 Zn1 74.21(19) . . ?
O10 Zn4 Zn1 115.26(15) . . ?
O1 Zn4 Zn1 35.77(9) . . ?
O9 Zn4 Zn3 78.87(16) . . ?
O12 Zn4 Zn3 121.0(2) . . ?
O10 Zn4 Zn3 127.94(16) . . ?
O1 Zn4 Zn3 36.84(9) . . ?
Zn1 Zn4 Zn3 61.53(2) . . ?
O9 Zn4 Zn2 114.10(17) . . ?
O12 Zn4 Zn2 126.3(2) . . ?
O10 Zn4 Zn2 72.69(15) . . ?
O1 Zn4 Zn2 35.35(9) . . ?
Zn1 Zn4 Zn2 60.90(2) . . ?
Zn3 Zn4 Zn2 61.10(2) . . ?
Zn4 O1 Zn2 108.97(16) . . ?
Zn4 O1 Zn1 108.14(15) . . ?
Zn2 O1 Zn1 111.41(15) . . ?
Zn4 O1 Zn3 106.98(15) . . ?
Zn2 O1 Zn3 110.29(15) . . ?
Zn1 O1 Zn3 110.90(15) . . ?
C8 O4 Zn1 120.1(5) . . ?
C1 O2 Zn2 126.6(4) . . ?
C29 O11 Zn2 124.9(4) . . ?
C15 O6 Zn2 123.1(4) . . ?
C1 O3 Zn1 130.7(4) . . ?
C36 O13 Zn1 125.5(4) . . ?
C36 O12 Zn4 134.4(6) . . ?
C22 O8 Zn3 130.2(5) . . ?
C12 N1 C5 122.4(5) 3_656 . ?
C12 N1 C19 116.8(5) 3_656 . ?
C5 N1 C19 120.5(5) . . ?
C8 O5 Zn3 137.4(5) . . ?
C18 C19 C20 118.3(6) . . ?
C18 C19 N1 120.3(6) . . ?
C20 C19 N1 121.4(6) . . ?
C23 C24 C25 121.1(6) . . ?
C23 C24 H24 119.4 . . ?
C25 C24 H24 119.4 . . ?
C9 C10 C11 120.1(6) . . ?
C9 C10 H10 120.0 . . ?
C11 C10 H10 120.0 . . ?
C15 O7 Zn3 140.8(5) . . ?
C22 O9 Zn4 124.4(4) . . ?
C23 C28 C27 121.8(6) . . ?
C23 C28 H28 119.1 . . ?
C27 C28 H28 119.1 . . ?
C10 C11 C12 120.7(6) . . ?
C10 C11 H11 119.7 . . ?
C12 C11 H11 119.7 . . ?
C19 C20 C21 121.2(6) . . ?
C19 C20 H20 119.4 . . ?
C21 C20 H20 119.4 . . ?
C26 C25 C24 120.3(6) . . ?
C26 C25 H25 119.8 . . ?
C24 C25 H25 119.8 . . ?
C25 C26 C27 118.4(5) . . ?
C25 C26 N2 120.9(6) . . ?
C27 C26 N2 120.6(6) . . ?
C29 O10 Zn4 137.5(4) . . ?
C26 N2 C33 121.0(5) . . ?
C26 N2 C40 120.2(5) . . ?
C33 N2 C40 117.9(5) . . ?
O10 C29 O11 124.9(6) . . ?
O10 C29 C30 116.3(6) . . ?
O11 C29 C30 118.8(6) . . ?
C4 C3 C2 119.2(6) . . ?
C4 C3 H3 120.4 . . ?
C2 C3 H3 120.4 . . ?
O3 C1 O2 125.1(5) . . ?
O3 C1 C2 118.5(6) . . ?
O2 C1 C2 116.4(6) . . ?
C2 C7 C6 121.1(6) . . ?
C2 C7 H7 119.4 . . ?
C6 C7 H7 119.4 . . ?
C41 C40 C39 120.8(6) . . ?
C41 C40 N2 119.7(6) . . ?
C39 C40 N2 119.4(6) . . ?
C35 C30 C31 118.9(5) . . ?
C35 C30 C29 119.1(6) . . ?
C31 C30 C29 122.1(6) . . ?
C7 C2 C3 119.9(5) . . ?
C7 C2 C1 120.0(5) . . ?
C3 C2 C1 120.1(5) . . ?
C16 C21 C20 120.1(6) . . ?
C16 C21 H21 120.0 . . ?
C20 C21 H21 120.0 . . ?
C30 C31 C32 120.6(6) . 4 ?
C30 C31 H31 119.7 . . ?
C32 C31 H31 119.7 4 . ?
C41 C42 C37 121.5(7) 2 . ?
C41 C42 H42 119.3 2 . ?
C37 C42 H42 119.3 . . ?
C42 C41 C40 120.8(7) 2_545 . ?
C42 C41 H41 119.6 2_545 . ?
C40 C41 H41 119.6 . . ?
O4 C8 O5 125.4(7) . . ?
O4 C8 C9 118.8(7) . . ?
O5 C8 C9 115.9(8) . . ?
C30 C35 C34 120.0(6) . 4 ?
C30 C35 H35 120.0 . . ?
C34 C35 H35 120.0 4 . ?
C38 C37 C42 118.1(6) . . ?
C38 C37 C36 120.6(7) . . ?
C42 C37 C36 121.0(7) . . ?
C21 C16 C17 118.0(6) . . ?
C21 C16 C15 121.9(6) . . ?
C17 C16 C15 120.0(7) . . ?
C34 C33 C32 120.0(6) . . ?
C34 C33 N2 119.9(6) . . ?
C32 C33 N2 120.1(6) . . ?
C28 C23 C24 118.0(5) . . ?
C28 C23 C22 122.3(6) . . ?
C24 C23 C22 119.6(6) . . ?
C18 C17 C16 121.2(7) . . ?
C18 C17 H17 119.4 . . ?
C16 C17 H17 119.4 . . ?
C10 C9 C14 118.6(6) . . ?
C10 C9 C8 120.9(7) . . ?
C14 C9 C8 120.6(7) . . ?
C11 C12 N1 121.3(6) . 3_656 ?
C11 C12 C13 119.6(6) . . ?
N1 C12 C13 119.2(5) 3_656 . ?
C6 C5 C4 118.6(5) 2_645 2_645 ?
C6 C5 N1 121.9(6) 2_645 . ?
C4 C5 N1 119.5(6) 2_645 . ?
O8 C22 O9 125.2(6) . . ?
O8 C22 C23 117.8(7) . . ?
O9 C22 C23 117.0(7) . . ?
O12 C36 O13 125.1(6) . . ?
O12 C36 C37 115.8(8) . . ?
O13 C36 C37 119.0(7) . . ?
C38 C39 C40 117.5(6) 2_545 . ?
C38 C39 H39 121.2 2_545 . ?
C40 C39 H39 121.2 . . ?
C3 C4 C5 120.8(6) . 2_655 ?
C3 C4 H4 119.6 . . ?
C5 C4 H4 119.6 2_655 . ?
C37 C38 C39 121.1(7) . 2 ?
C37 C38 H38 119.4 . . ?
C39 C38 H38 119.4 2 . ?
C33 C32 C31 120.0(6) . 4_556 ?
C33 C32 H32 120.0 . . ?
C31 C32 H32 120.0 4_556 . ?
C26 C27 C28 120.2(6) . . ?
C26 C27 H27 119.9 . . ?
C28 C27 H27 119.9 . . ?
O6 C15 O7 123.3(6) . . ?
O6 C15 C16 118.4(7) . . ?
O7 C15 C16 118.3(7) . . ?
C5 C6 C7 120.4(6) 2_655 . ?
C5 C6 H6 119.8 2_655 . ?
C7 C6 H6 119.8 . . ?
C13 C14 C9 122.0(7) . . ?
C13 C14 H14 119.0 . . ?
C9 C14 H14 119.0 . . ?
C33 C34 C35 120.6(7) . 4_556 ?
C33 C34 H34 119.7 . . ?
C35 C34 H34 119.7 4_556 . ?
C19 C18 C17 120.9(7) . . ?
C19 C18 H18 119.6 . . ?
C17 C18 H18 119.5 . . ?
C14 C13 C12 118.8(7) . . ?
C14 C13 H13 120.6 . . ?
C12 C13 H13 120.6 . . ?

loop_
_geom_bond_atom_site_label_1
_geom_bond_atom_site_label_2
_geom_bond_distance
_geom_bond_site_symmetry_2
_geom_bond_publ_flag
Zn1 O1 1.927(3) . ?
Zn1 O13 1.943(4) . ?
Zn1 O4 1.943(4) . ?
Zn1 O3 1.968(4) . ?
Zn1 Zn4 3.1326(10) . ?
Zn2 O1 1.927(3) . ?
Zn2 O6 1.942(4) . ?
Zn2 O2 1.958(4) . ?
Zn2 O11 1.972(4) . ?
Zn2 Zn4 3.1490(11) . ?
Zn3 O7 1.948(6) . ?
Zn3 O5 1.941(6) . ?
Zn3 O8 1.975(4) . ?
Zn3 O1 1.972(3) . ?
Zn3 O14 2.298(10) . ?
Zn3 O15 2.445(11) . ?
Zn3 Zn4 3.1456(10) . ?
Zn4 O9 1.892(4) . ?
Zn4 O12 1.884(5) . ?
Zn4 O10 1.932(5) . ?
Zn4 O1 1.942(3) . ?
O4 C8 1.224(8) . ?
O2 C1 1.274(7) . ?
O11 C29 1.270(7) . ?
O6 C15 1.234(8) . ?
O3 C1 1.248(7) . ?
O13 C36 1.276(9) . ?
O12 C36 1.262(9) . ?
O8 C22 1.262(8) . ?
N1 C12 1.411(7) 3_656 ?
N1 C5 1.408(7) . ?
N1 C19 1.445(7) . ?
O5 C8 1.246(8) . ?
C19 C18 1.362(9) . ?
C19 C20 1.361(8) . ?
C24 C23 1.383(8) . ?
C24 C25 1.361(7) . ?
C24 H24 0.9300 . ?
C10 C9 1.370(9) . ?
C10 C11 1.379(8) . ?
C10 H10 0.9300 . ?
O7 C15 1.244(8) . ?
O9 C22 1.299(8) . ?
C28 C23 1.356(8) . ?
C28 C27 1.359(8) . ?
C28 H28 0.9300 . ?
C11 C12 1.363(8) . ?
C11 H11 0.9300 . ?
C20 C21 1.405(8) . ?
C20 H20 0.9300 . ?
C25 C26 1.377(8) . ?
C25 H25 0.9300 . ?
C26 C27 1.382(9) . ?
C26 N2 1.410(7) . ?
O10 C29 1.244(7) . ?
N2 C33 1.414(7) . ?
N2 C40 1.429(7) . ?
C29 C30 1.476(8) . ?
C3 C4 1.386(8) . ?
C3 C2 1.386(8) . ?
C3 H3 0.9300 . ?
C1 C2 1.500(7) . ?
C7 C2 1.363(8) . ?
C7 C6 1.381(8) . ?
C7 H7 0.9300 . ?
C40 C41 1.369(9) . ?
C40 C39 1.388(9) . ?
C30 C35 1.383(8) . ?
C30 C31 1.382(8) . ?
C21 C16 1.352(8) . ?
C21 H21 0.9300 . ?
C31 C32 1.381(8) 4 ?
C31 H31 0.9300 . ?
C42 C41 1.361(8) 2 ?
C42 C37 1.368(9) . ?
C42 H42 0.9300 . ?
C41 H41 0.9300 . ?
C8 C9 1.526(9) . ?
C35 C34 1.375(9) 4 ?
C35 H35 0.9300 . ?
C37 C38 1.405(9) . ?
C37 C36 1.484(9) . ?
C16 C17 1.392(9) . ?
C16 C15 1.482(8) . ?
C33 C34 1.374(9) . ?
C33 C32 1.363(9) . ?
C23 C22 1.495(8) . ?
C17 C18 1.364(9) . ?
C17 H17 0.9300 . ?
C9 C14 1.377(9) . ?
C12 C13 1.393(9) . ?
C5 C6 1.369(8) 2_645 ?
C5 C4 1.401(8) 2_645 ?
C39 C38 1.410(8) 2_545 ?
C39 H39 0.9300 . ?
C4 H4 0.9300 . ?
C38 H38 0.9300 . ?
C32 H32 0.9300 . ?
C27 H27 0.9300 . ?
C6 H6 0.9300 . ?
C14 C13 1.359(9) . ?
C14 H14 0.9300 . ?
C34 H34 0.9300 . ?
C18 H18 0.9300 . ?
C13 H13 0.9300 . ?

loop_
_geom_torsion_atom_site_label_1
_geom_torsion_atom_site_label_2
_geom_torsion_atom_site_label_3
_geom_torsion_atom_site_label_4
_geom_torsion
_geom_torsion_site_symmetry_1
_geom_torsion_site_symmetry_2
_geom_torsion_site_symmetry_3
_geom_torsion_site_symmetry_4
_geom_torsion_publ_flag
O9 Zn4 O12 C36 149.8(8) . . . . ?
O10 Zn4 O12 C36 -98.6(9) . . . . ?
O1 Zn4 O12 C36 16.4(10) . . . . ?
Zn1 Zn4 O12 C36 14.0(8) . . . . ?
Zn3 Zn4 O12 C36 55.5(10) . . . . ?
Zn2 Zn4 O12 C36 -19.5(10) . . . . ?
C12 N1 C19 C18 -43.1(11) 3_656 . . . ?
C5 N1 C19 C18 143.8(8) . . . . ?
C12 N1 C19 C20 134.7(7) 3_656 . . . ?
C5 N1 C19 C20 -38.4(10) . . . . ?
O12 Zn4 O9 C22 -95.4(6) . . . . ?
O10 Zn4 O9 C22 150.9(6) . . . . ?
O1 Zn4 O9 C22 36.4(6) . . . . ?
Zn1 Zn4 O9 C22 2.7(7) . . . . ?
Zn3 Zn4 O9 C22 24.1(6) . . . . ?
Zn2 Zn4 O9 C22 75.2(6) . . . . ?
C9 C10 C11 C12 1.8(11) . . . . ?
C18 C19 C20 C21 1.7(12) . . . . ?
N1 C19 C20 C21 -176.2(7) . . . . ?
C23 C24 C25 C26 -0.5(12) . . . . ?
C24 C25 C26 C27 3.0(12) . . . . ?
C24 C25 C26 N2 178.7(7) . . . . ?
C25 C26 N2 C33 157.8(8) . . . . ?
C27 C26 N2 C33 -26.6(11) . . . . ?
C25 C26 N2 C40 -33.5(11) . . . . ?
C27 C26 N2 C40 142.1(8) . . . . ?
Zn4 O10 C29 O11 5.4(12) . . . . ?
Zn4 O10 C29 C30 -172.7(5) . . . . ?
Zn2 O11 C29 O10 0.0(9) . . . . ?
Zn2 O11 C29 C30 178.0(4) . . . . ?
Zn1 O3 C1 O2 16.3(9) . . . . ?
Zn1 O3 C1 C2 -164.9(4) . . . . ?
Zn2 O2 C1 O3 17.2(9) . . . . ?
Zn2 O2 C1 C2 -161.6(4) . . . . ?
C26 N2 C40 C41 142.7(8) . . . . ?
C33 N2 C40 C41 -48.3(11) . . . . ?
C26 N2 C40 C39 -40.3(11) . . . . ?
C33 N2 C40 C39 128.8(8) . . . . ?
O10 C29 C30 C35 4.7(10) . . . . ?
O11 C29 C30 C35 -173.6(6) . . . . ?
O10 C29 C30 C31 -175.2(7) . . . . ?
O11 C29 C30 C31 6.6(10) . . . . ?
C6 C7 C2 C3 -0.3(10) . . . . ?
C6 C7 C2 C1 179.4(6) . . . . ?
C4 C3 C2 C7 1.5(10) . . . . ?
C4 C3 C2 C1 -178.2(6) . . . . ?
O3 C1 C2 C7 -22.3(9) . . . . ?
O2 C1 C2 C7 156.6(6) . . . . ?
O3 C1 C2 C3 157.4(6) . . . . ?
O2 C1 C2 C3 -23.7(8) . . . . ?
C19 C20 C21 C16 2.7(11) . . . . ?
C35 C30 C31 C32 -0.5(11) . . . 4 ?
C29 C30 C31 C32 179.4(7) . . . 4 ?
C39 C40 C41 C42 -1.5(13) . . . 2_545 ?
N2 C40 C41 C42 175.5(8) . . . 2_545 ?
Zn1 O4 C8 O5 -5.7(12) . . . . ?
Zn1 O4 C8 C9 172.8(5) . . . . ?
Zn3 O5 C8 O4 41.4(17) . . . . ?
Zn3 O5 C8 C9 -137.1(8) . . . . ?
C31 C30 C35 C34 0.5(12) . . . 4 ?
C29 C30 C35 C34 -179.4(7) . . . 4 ?
C41 C42 C37 C38 -3.7(13) 2 . . . ?
C41 C42 C37 C36 -177.8(8) 2 . . . ?
C20 C21 C16 C17 -2.2(12) . . . . ?
C20 C21 C16 C15 175.2(7) . . . . ?
C26 N2 C33 C34 126.6(8) . . . . ?
C40 N2 C33 C34 -42.4(11) . . . . ?
C26 N2 C33 C32 -54.3(11) . . . . ?
C40 N2 C33 C32 136.8(8) . . . . ?
C27 C28 C23 C24 -1.4(12) . . . . ?
C27 C28 C23 C22 174.0(7) . . . . ?
C25 C24 C23 C28 -0.3(11) . . . . ?
C25 C24 C23 C22 -175.9(7) . . . . ?
C21 C16 C17 C18 -2.5(14) . . . . ?
C15 C16 C17 C18 -180.0(9) . . . . ?
C11 C10 C9 C14 2.5(12) . . . . ?
C11 C10 C9 C8 -176.9(7) . . . . ?
O4 C8 C9 C10 11.5(11) . . . . ?
O5 C8 C9 C10 -169.9(8) . . . . ?
O4 C8 C9 C14 -167.9(8) . . . . ?
O5 C8 C9 C14 10.7(12) . . . . ?
C10 C11 C12 N1 176.4(7) . . . 3_656 ?
C10 C11 C12 C13 -4.2(12) . . . . ?
C12 N1 C5 C6 -35.8(10) 3_656 . . 2_645 ?
C19 N1 C5 C6 136.8(7) . . . 2_645 ?
C12 N1 C5 C4 142.0(7) 3_656 . . 2_645 ?
C19 N1 C5 C4 -45.3(10) . . . 2_645 ?
Zn3 O8 C22 O9 -19.0(12) . . . . ?
Zn3 O8 C22 C23 160.3(5) . . . . ?
Zn4 O9 C22 O8 -15.7(11) . . . . ?
Zn4 O9 C22 C23 165.0(5) . . . . ?
C28 C23 C22 O8 14.6(11) . . . . ?
C24 C23 C22 O8 -170.0(7) . . . . ?
C28 C23 C22 O9 -166.1(7) . . . . ?
C24 C23 C22 O9 9.3(10) . . . . ?
Zn4 O12 C36 O13 -19.8(14) . . . . ?
Zn4 O12 C36 C37 164.4(6) . . . . ?
Zn1 O13 C36 O12 9.4(12) . . . . ?
Zn1 O13 C36 C37 -175.0(5) . . . . ?
C38 C37 C36 O12 174.3(8) . . . . ?
C42 C37 C36 O12 -11.7(12) . . . . ?
C38 C37 C36 O13 -1.8(12) . . . . ?
C42 C37 C36 O13 172.2(8) . . . . ?
C41 C40 C39 C38 -1.0(12) . . . 2_545 ?
N2 C40 C39 C38 -178.0(7) . . . 2_545 ?
C2 C3 C4 C5 -1.2(11) . . . 2_655 ?
C42 C37 C38 C39 1.2(12) . . . 2 ?
C36 C37 C38 C39 175.3(7) . . . 2 ?
C34 C33 C32 C31 -0.3(12) . . . 4_556 ?
N2 C33 C32 C31 -179.4(7) . . . 4_556 ?
C25 C26 C27 C28 -4.7(11) . . . . ?
N2 C26 C27 C28 179.6(7) . . . . ?
C23 C28 C27 C26 4.0(12) . . . . ?
Zn2 O6 C15 O7 10.1(12) . . . . ?
Zn2 O6 C15 C16 -169.2(5) . . . . ?
Zn3 O7 C15 O6 -29.6(18) . . . . ?
Zn3 O7 C15 C16 149.7(9) . . . . ?
C21 C16 C15 O6 -12.9(12) . . . . ?
C17 C16 C15 O6 164.4(8) . . . . ?
C21 C16 C15 O7 167.8(9) . . . . ?
C17 C16 C15 O7 -14.9(13) . . . . ?
C2 C7 C6 C5 -1.2(11) . . . 2_655 ?
C10 C9 C14 C13 -4.5(14) . . . . ?
C8 C9 C14 C13 174.9(9) . . . . ?
C32 C33 C34 C35 0.2(13) . . . 4_556 ?
N2 C33 C34 C35 179.4(7) . . . 4_556 ?
C20 C19 C18 C17 -6.5(14) . . . . ?
N1 C19 C18 C17 171.4(9) . . . . ?
C16 C17 C18 C19 7.1(16) . . . . ?
C9 C14 C13 C12 2.2(15) . . . . ?
C11 C12 C13 C14 2.2(13) . . . . ?
N1 C12 C13 C14 -178.4(8) 3_656 . . . ?
